data_6000645
loop_
_publ_author_name
'Peng, N. H.'
'Irvine, J. T. S.'
'Fitzgerald, A. G.'

_publ_section_title
;
 Synthesis and crystal structure of the distorted perovskite Sr0.97NbO3
 determined by high resolution powder neutron diffraction
;
_journal_name_full 'Journal of Materials Chemistry'
_journal_page_first 1033
_journal_page_last 1038
_journal_paper_doi 10.1039/a708290h
_journal_volume 8
_journal_year 1998
_chemical_formula_sum 'Nb O3 Sr0.97'
_space_group_name_H-M_alt 'P 21 21 21'
_cell_angle_alpha 90.000
_cell_angle_beta 90.000
_cell_angle_gamma 90.000
_cell_length_a 5.6881
_cell_length_b 5.6821
_cell_length_c 8.0566
_cell_volume 260.39
_cod_database_code 6000645

loop_
_atom_site_label
_atom_site_fract_x
_atom_site_fract_y
_atom_site_fract_z
? ? ? ?
